data_2101987
loop_
_publ_author_name
'Artioli, G.'
'Lamberti, C.'
'Marra, G.L.'

_publ_section_title
;
 Neutron powder diffraction study of orthorhombic and monoclinic
 defective silicalite
;
_journal_issue 1
_journal_name_full 'Acta Crystallographica Section B'
_journal_page_first 2
_journal_page_last 10
_journal_paper_doi 10.1107/S0108768199008927
_journal_volume 56
_journal_year 2000
_chemical_formula_moiety 'H3.6 O24 Si11.04'
_chemical_formula_sum 'H3.6 O24 Si11.04'
_chemical_formula_weight 721.01
_space_group_IT_number 62
_space_group_name_Hall '-P 2ac 2n'
_space_group_name_H-M_alt 'P n m a'
_symmetry_cell_setting orthorhombic
_symmetry_space_group_name_Hall '-P 2ac 2n'
_symmetry_space_group_name_H-M 'P n m a'
_cell_angle_alpha 90
_cell_angle_beta 90
_cell_angle_gamma 90
_cell_formula_units_Z 8
_cell_length_a 20.05110(10)
_cell_length_b 19.87570(10)
_cell_length_c 13.36823(9)
_cell_volume 5327.64(5)
_diffrn_radiation_probe neutron
_diffrn_radiation_type neutron
_diffrn_radiation_wavelength 1.22
_exptl_crystal_density_diffrn 1.798
_cod_data_source_file na0094.cif
_cod_data_source_block I
_cod_original_cell_volume 5327.62(5)
_cod_database_code 2101987

loop_
_space_group_symop_id
_space_group_symop_operation_xyz
1 x,y,z
2 -x+1/2,-y,z+1/2
3 x+1/2,-y+1/2,-z+1/2
4 -x,y+1/2,-z
5 -x,-y,-z
6 x+1/2,y,-z+1/2
7 -x+1/2,y+1/2,z+1/2
8 x,-y+1/2,z

loop_
_atom_site_label
_atom_site_fract_x
_atom_site_fract_y
_atom_site_fract_z
_atom_site_U_iso_or_equiv
Si(1) .4245(3) .0601(3) -.3315(4) .0256(4)
Si(2) .3083(3) .0281(2) -.1860(4) .0256(4)
Si(3) .2779(3) .0612(3) .0341(4) .0256(4)
Si(4) .1182(3) .0628(3) .0283(4) .0256(4)
Si(5) .0749(3) .0289(3) -.1874(5) .0256(4)
Si(6) .1888(3) .0607(3) -.3272(4) .0256(4)
Si(7) .4249(3) -.1723(2) -.3265(4) .0256(4)
Si(8) .3087(3) -.1321(3) -.1842(4) .0256(4)
Si(9) .2721(3) -.1754(2) .0335(4) .0256(4)
Si(10) .1199(3) -.1738(2) .0320(4) .0256(4)
Si(11) .0723(3) -.1292(3) -.1809(5) .0256(4)
Si(12) .1858(3) -.1732(2) -.3233(4) .0256(4)
O(1) .3777(3) .0495(5) -.2359(5) .0408(4)
O(2) .3060(5) .0631(4) -.0782(4) .0408(4)
O(3) .1981(3) .0601(4) .0274(4) .0408(4)
O(4) .0989(3) .0663(4) -.0876(4) .0408(4)
O(5) .1161(3) .0616(5) -.2776(5) .0408(4)
O(6) .2487(3) .0618(5) -.2482(5) .0408(4)
O(7) .3745(4) -.1628(4) -.2343(6) .0408(4)
O(8) .3077(5) -.1545(3) -.0694(4) .0408(4)
O(9) .1963(3) -.1505(3) .0227(5) .0408(4)
O(10) .0876(4) -.1665(4) -.0772(5) .0408(4)
O(11) .1152(3) -.1546(4) -.2746(6) .0408(4)
O(12) .2437(4) -.1531(4) -.2462(6) .0408(4)
O(13) .3153(4) -.0521(2) -.1876(4) .0408(4)
O(14) .0840(3) -.0501(3) -.1678(5) .0408(4)
O(15) .4193(4) .1321(4) -.3842(6) .0408(4)
O(16) .4054(4) .0006(4) -.4069(6) .0408(4)
O(17) .4014(4) -.1346(4) -.4264(6) .0408(4)
O(18) .1906(5) .1319(3) -.3828(5) .0408(4)
O(19) .1899(5) .0019(3) -.4089(5) .0408(4)
O(20) .1959(6) -.1323(3) -.4251(4) .0408(4)
O(21) -.0021(3) .0441(4) -.2093(5) .0408(4)
O(22) -.0019(3) -.1513(5) -.2103(6) .0408(4)
O(23) .4287(7) -.25 -.3573(9) .0408(4)
O(24) .2025(6) -.25 -.3473(8) .0408(4)
O(25) .2881(6) -.25 .0722(7) .0408(4)
O(26) .1136(7) -.25 .0696(9) .0408(4)

loop_
_geom_bond_atom_site_label_1
_geom_bond_atom_site_label_2
_geom_bond_distance
Si(1) O(1/15/16) 1.600(2)
Si(2) O(1/2/6) 1.601(2)
Si(3) O(2/3) 1.603(2)
Si(4) O(3/4) 1.600(2)
Si(5) O(5/14/21) 1.601(2)
Si(6) O(5/6/18/19) 1.600(2)
Si(7) O(7/17/23) 1.602(2)
Si(8) O(8/12/13) 1.599(2)
Si(9) O(8/9/25) 1.603(2)
Si(10) O(9/10/26) 1.602(2)
Si(11) O(10/11/14/22) 1.601(2)
Si(12) O(11/12/20/24) 1.600(2)
